data_1005000
loop_
_publ_author_name
'Torardi, C C'
'Fecketter, C'
'McCarroll, W H'
'DiSalvo, F J'

_publ_section_title
;
Structure and properties of Y~5~Mo~2~O~12~ and Gd~5~Mo~2~O~12~: Valence
oxides with structurally equivalent molybdenum atoms
;
_journal_coden_ASTM JSSCBI
_journal_name_full 'Journal of Solid State Chemistry'
_journal_page_first 332
_journal_page_last 342
_journal_paper_doi 10.1016/0022-4596(85)90284-1
_journal_volume 60
_journal_year 1985
_chemical_formula_structural 'Y5 Mo2 O12'
_chemical_formula_sum 'Mo2 O12 Y5'
_chemical_name_systematic 'Pentayttrium dimolybdenum dodecaoxide'
_space_group_IT_number 12
_symmetry_cell_setting monoclinic
_symmetry_Int_Tables_number 12
_symmetry_space_group_name_Hall '-C 2y'
_symmetry_space_group_name_H-M 'C 1 2/m 1'
_cell_angle_alpha 90
_cell_angle_beta 108.034(5)
_cell_angle_gamma 90
_cell_formula_units_Z 2
_cell_length_a 12.2376(7)
_cell_length_b 5.7177(8)
_cell_length_c 7.4835(5)
_cell_volume 497.9
_refine_ls_R_factor_all 0.058
_cod_database_code 1005000

loop_
_symmetry_equiv_pos_as_xyz
x,y,z
x,-y,z
-x,-y,-z
-x,y,-z
1/2+x,1/2+y,z
1/2+x,1/2-y,z
1/2-x,1/2-y,-z
1/2-x,1/2+y,-z

loop_
_atom_site_aniso_label
_atom_site_aniso_B_11
_atom_site_aniso_B_12
_atom_site_aniso_B_13
_atom_site_aniso_B_22
_atom_site_aniso_B_23
_atom_site_aniso_B_33
Mo1 0.21(2) 0. -0.02(1) 0.43(1) 0. 0.20(2)
Y1 0.25(5) 0. -0.07(2) 0.37(2) 0. 0.20(2)
Y2 0.23(2) 0. 0.03(2) 0.42(2) 0. 0.34(2)
Y3 0.28(3) 0. -0.02(3) 0.64(4) 0. 0.18(3)
O1 0.21(11) 0.03(11) 0.06(10) 0.71(14) -0.02(11) 0.49(12)
O2 0.5(1) 0.1(1) .0(1) 0.4(1) 0.1(1) 0.4(1)
O3 0.7(2) 0. 0.2(1) 0.8(2) 0. 0.3(2)
O4 0.3(2) 0. 0.1(1) 0.6(2) 0. 0.2(2)

loop_
_atom_site_label
_atom_site_type_symbol
_atom_site_symmetry_multiplicity
_atom_site_Wyckoff_symbol
_atom_site_fract_x
_atom_site_fract_y
_atom_site_fract_z
_atom_site_occupancy
_atom_site_attached_hydrogens
_atom_site_calc_flag
Mo1 Mo4+ 4 g 0. 0.7183(1) 0. 1. 0 d
Y1 Y3+ 4 i 0.19364(6) 0. 0.36027(9) 1. 0 d
Y2 Y3+ 4 i 0.81488(8) 0. 0.17640(9) 1. 0 d
Y3 Y3+ 2 d 0. 0.5 0.5 1. 0 d
O1 O2- 8 j 0.6630(3) 0.2544(7) 0.0818(5) 1. 0 d
O2 O2- 8 j 0.8454(3) 0.7513(7) 0.4245(5) 1. 0 d
O3 O2- 4 i 0.5002(4) 0. 0.7971(7) 1. 0 d
O4 O2- 4 i 0.0006(4) 0. 0.1816(7) 1. 0 d

loop_
_atom_type_symbol
_atom_type_oxidation_number
Mo4+ 4.500
Y3+ 3.000
O2- -2.000
